data_2007668
loop_
_publ_author_name
'Michel Francois'
'Guillaume Renaudin'
'Omer Evrard'

_publ_section_title
;
A Cementitious Compound with Composition
3CaO.Al~2~O~3~.CaCO~3~.11H~2~O
;
_journal_name_full 'Acta Crystallographica Section C'
_journal_page_first 1214
_journal_page_last 1217
_journal_volume 54
_journal_year 1998
_chemical_formula_analytical '3CaO Al2O3 CaCO3 11 H2O'
_chemical_formula_iupac 'Ca4 Al2 (OH)12 CO3, 5H2O'
_chemical_formula_structural '(4Ca 2Al 12OH)2+;(CO3, 5H2O)'
_chemical_formula_sum 'C H22 Al2 Ca4 O20'
_chemical_formula_weight 568.47
_chemical_name_common 'Mono carbo aluminate'
_space_group_IT_number 1
_space_group_name_Hall 'P 1'
_space_group_name_H-M_alt 'P 1'
_symmetry_cell_setting triclinic
_symmetry_space_group_name_Hall 'P 1'
_symmetry_space_group_name_H-M 'P 1'
_cell_angle_alpha 64.77(2)
_cell_angle_beta 82.75(2)
_cell_angle_gamma 81.43(2)
_cell_formula_units_Z 1
_cell_length_a 5.7747(14)
_cell_length_b 8.4689(11)
_cell_length_c 9.923(3)
_cell_measurement_temperature 293(2)
_cell_volume 433.0(2)
_diffrn_ambient_temperature 293(2)
_exptl_crystal_density_diffrn 2.180
_exptl_crystal_density_meas ?
_refine_ls_R_factor_obs .0268
_refine_ls_wR_factor_obs .0805
_cod_depositor_comments
;
The following automatic conversions were performed:

'_exptl_crystal_density_meas' value 'none' was changed to '?' - the
value is perceived as not measured.

Automatic conversion script
Id: cif_fix_values 3008 2015-01-20 13:52:24Z robertas 
;
_cod_database_code 2007668

loop_
_symmetry_equiv_pos_as_xyz
'x, y, z'

loop_
_atom_site_label
_atom_site_fract_x
_atom_site_fract_y
_atom_site_fract_z
_atom_site_U_iso_or_equiv
_atom_site_adp_type
_atom_site_calc_flag
_atom_site_refinement_flags
_atom_site_occupancy
_atom_site_disorder_assembly
_atom_site_disorder_group
_atom_site_type_symbol
Ca1 .51859(6) .12026(5) .80513(5) .00897(14) Uani d . 1 . . Ca
Ca2 .47978(7) .88820(5) .19288(5) .00888(14) Uani d . 1 . . Ca
Ca3 .01418(6) .62138(5) .30979(5) .00892(14) Uani d . 1 . . Ca
Ca4 .97700(6) .38122(5) .69525(5) .00901(14) Uani d . 1 . . Ca
Al1 .0000(2) .00021(16) -.00018(14) .00669(15) Uani d . 1 . . Al
Al2 .4929(2) .50613(16) .50349(14) .00685(15) Uani d . 1 . . Al
O1 .1537(4) .2112(3) .9215(3) .0102(5) Uani d D 1 . . O
O2 .8474(4) .7896(3) .0808(3) .0094(4) Uani d D 1 . . O
O3 .3064(4) .8910(3) .9790(3) .0102(5) Uani d D 1 . . O
O4 .6953(4) .1150(3) .0185(3) .0099(5) Uani d D 1 . . O
O5 .3452(4) .2925(3) .5784(3) .0094(4) Uani d D 1 . . O
O6 .6416(4) .7186(3) .4259(3) .0110(5) Uani d D 1 . . O
O7 .7985(4) .3945(3) .4857(3) .0092(5) Uani d D 1 . . O
O8 .1862(4) .6129(3) .5262(3) .0097(5) Uani d D 1 . . O
O9 .0678(4) .9336(3) .2025(3) .0092(4) Uani d D 1 . . O
O10 .9301(4) .0676(3) .7998(3) .0099(4) Uani d D 1 . . O
O11 .4271(4) .5743(3) .3012(3) .0095(4) Uani d D 1 . . O
O12 .5640(4) .4347(3) .7062(3) .0100(4) Uani d D 1 . . O
O13 .5887(5) .9018(4) .6866(4) .0277(7) Uani d D 1 . . O
O14 .4084(5) .1055(4) .3088(3) .0206(6) Uani d D 1 . . O
O15 .9112(5) .6001(4) .8143(3) .0233(6) Uani d D 1 . . O
O16 .3436(5) .5562(4) .9531(4) .0258(4) Uani d D 1 . . O
O17 .1221(6) .9433(4) .5596(4) .0303(5) Uani d D 1 . . O
O18 .7565(5) .4126(4) .0904(3) .0268(4) Uani d . 1 . . O
O19 .0767(4) .3952(3) .2037(3) .0186(5) Uani d . 1 . . O
O20 .8248(5) .1929(4) .3118(3) .0211(4) Uani d . 1 . . O
C1 .8852(5) .3334(4) .2016(4) .0142(4) Uani d . 1 . . C
H1 .181(6) .241(5) .992(3) .013 Uiso d D 1 . . H
H2 .842(7) .719(4) .032(4) .011 Uiso d D 1 . . H
H3 .309(7) .807(4) .942(4) .012 Uiso d D 1 . . H
H4 .690(7) .218(3) .022(4) .012 Uiso d D 1 . . H
H5 .347(7) .225(4) .526(4) .011 Uiso d D 1 . . H
H6 .664(6) .746(5) .503(3) .014 Uiso d D 1 . . H
H7 .798(7) .314(4) .445(4) .011 Uiso d D 1 . . H
H8 .173(7) .724(3) .519(4) .011 Uiso d D 1 . . H
H9 .004(6) .968(5) .277(4) .011 Uiso d D 1 . . H
H10 1.025(6) .005(4) .755(4) .012 Uiso d D 1 . . H
H11 .502(6) .499(4) .268(4) .011 Uiso d D 1 . . H
H12 .504(6) .468(5) .782(4) .012 Uiso d D 1 . . H
H13A .676(5) .798(4) .736(4) .034 Uiso d D 1 . . H
H13B .430(5) .853(5) .695(5) .034 Uiso d D 1 . . H
H14A .308(5) .205(3) .268(4) .024 Uiso d D 1 . . H
H14B .543(5) .143(5) .313(5) .024 Uiso d D 1 . . H
H15A 1.049(5) .627(5) .817(5) .027 Uiso d D 1 . . H
H15B .872(6) .534(4) .914(3) .027 Uiso d D 1 . . H
H16A .490(5) .490(6) .996(5) .031 Uiso d D 1 . . H
H16B .233(5) .496(4) 1.032(4) .031 Uiso d D 1 . . H
H17A -.022(5) .983(6) .519(5) .036 Uiso d D 1 . . H
H17B .241(5) .988(5) .488(4) .036 Uiso d D 1 . . H

loop_
_atom_site_aniso_label
_atom_site_aniso_U_11
_atom_site_aniso_U_22
_atom_site_aniso_U_33
_atom_site_aniso_U_12
_atom_site_aniso_U_13
_atom_site_aniso_U_23
Ca1 .0079(3) .0099(3) .0069(3) .0001(2) -.0027(2) -.0012(2)
Ca2 .0077(3) .0095(3) .0071(3) -.0011(2) -.0018(2) -.0009(3)
Ca3 .0078(3) .0098(3) .0070(3) -.0002(2) -.0029(2) -.0011(2)
Ca4 .0081(3) .0096(3) .0069(3) -.0011(2) -.0021(2) -.0007(3)
Al1 .0061(3) .0077(3) .0050(3) -.0002(2) -.0021(2) -.0012(2)
Al2 .0066(3) .0074(3) .0051(3) -.0002(2) -.0018(2) -.0010(2)
O1 .0120(10) .0098(11) .0097(12) -.0024(8) -.0019(9) -.0042(9)
O2 .0112(10) .0099(10) .0078(11) -.0019(8) -.0026(9) -.0035(9)
O3 .0089(10) .0102(10) .0115(12) .0016(8) -.0032(9) -.0047(9)
O4 .0089(10) .0093(10) .0115(12) .0003(8) -.0021(9) -.0042(9)
O5 .0109(10) .0102(10) .0076(12) -.0015(8) -.0033(9) -.0035(9)
O6 .0129(11) .0111(11) .0091(12) -.0023(8) -.0022(9) -.0036(9)
O7 .0094(10) .0101(10) .0080(11) .0012(8) -.0028(9) -.0040(9)
O8 .0088(10) .0090(10) .0099(12) .0000(8) -.0014(8) -.0027(9)
O9 .0101(10) .0108(10) .0069(10) -.0005(8) -.0027(8) -.0034(9)
O10 .0106(11) .0136(11) .0052(10) .0019(8) -.0026(8) -.0040(9)
O11 .0107(11) .0120(10) .0052(10) .0018(8) -.0024(8) -.0035(9)
O12 .0106(11) .0125(10) .0067(10) -.0007(8) -.0023(8) -.0035(9)
O13 .0261(15) .0288(14) .0318(17) .0032(12) -.0090(13) -.0159(13)
O14 .0207(13) .0196(12) .0243(15) -.0040(10) -.0017(11) -.0110(11)
O15 .0253(15) .0226(12) .0225(15) -.0053(11) .0006(11) -.0096(12)
O16 .0242(10) .0306(10) .0243(11) .0005(8) -.0047(8) -.0132(9)
O17 .0405(12) .0269(10) .0250(12) -.0003(9) -.0042(10) -.0127(9)
O18 .0261(10) .0298(10) .0232(10) -.0010(8) -.0092(8) -.0085(8)
O19 .0138(11) .0203(12) .0233(14) -.0028(9) -.0042(10) -.0094(10)
O20 .0206(8) .0226(8) .0236(9) -.0042(7) -.0023(7) -.0122(7)
C1 .0127(9) .0171(10) .0175(11) .0020(8) -.0020(8) -.0126(9)

loop_
_geom_bond_atom_site_label_1
_geom_bond_atom_site_label_2
_geom_bond_site_symmetry_2
_geom_bond_distance
_geom_bond_publ_flag
Ca1 O10 . 2.350(3) y
Ca1 O5 . 2.351(3) y
Ca1 O3 1_545 2.359(3) y
Ca1 O4 1_556 2.445(3) y
Ca1 O1 . 2.455(2) y
Ca1 O12 . 2.457(2) y
Ca1 O13 1_545 2.546(3) y
Ca1 Al2 . 3.3599(16) n
Ca1 Al1 1_656 3.3663(16) n
Ca1 Al1 1_556 3.3923(15) n
Ca1 Ca4 . 3.4701(9) n
Ca1 Ca2 1_546 3.4905(12) n
Ca1 H5 . 2.78(3) n
Ca2 O9 . 2.349(3) y
Ca2 O4 1_565 2.360(2) y
Ca2 O6 . 2.366(3) y
Ca2 O3 1_554 2.447(3) y
Ca2 O11 . 2.457(2) y
Ca2 O2 . 2.472(2) y
Ca2 O14 1_565 2.518(3) y
Ca2 Al1 1_565 3.3547(16) n
Ca2 Al1 1_665 3.3824(15) n
Ca2 Al2 . 3.3852(17) n
Ca2 Ca1 1_564 3.4905(12) n
Ca2 Ca3 . 3.5313(9) n
Ca3 O2 1_455 2.346(3) y
Ca3 O11 . 2.355(3) y
Ca3 O7 1_455 2.365(2) y
Ca3 O9 . 2.446(2) y
Ca3 O8 . 2.447(3) y
Ca3 O6 1_455 2.508(3) y
Ca3 O19 . 2.515(3) y
Ca3 Al2 . 3.3508(16) n
Ca3 Al1 1_565 3.3665(16) n
Ca3 Al2 1_455 3.3947(16) n
Ca3 Ca4 1_455 3.4790(12) n
Ca4 O8 1_655 2.348(2) y
Ca4 O1 1_655 2.354(3) y
Ca4 O12 . 2.358(3) y
Ca4 O7 . 2.389(2) y
Ca4 O10 . 2.449(3) y
Ca4 O5 1_655 2.464(2) y
Ca4 O15 . 2.553(3) y
Ca4 Al1 1_656 3.3501(17) n
Ca4 Al2 . 3.3614(16) n
Ca4 Al2 1_655 3.3777(15) n
Ca4 Ca3 1_655 3.4790(12) n
Al1 O10 1_454 1.897(3) y
Al1 O3 1_544 1.901(3) y
Al1 O4 1_455 1.907(3) y
Al1 O2 1_445 1.916(3) y
Al1 O9 1_545 1.918(3) y
Al1 O1 1_554 1.923(3) y
Al1 Ca4 1_454 3.3501(17) n
Al1 Ca2 1_545 3.3547(16) n
Al1 Ca1 1_454 3.3663(16) n
Al1 Ca3 1_545 3.3665(16) n
Al1 Ca2 1_445 3.3824(15) n
Al1 Ca1 1_554 3.3923(15) n
Al2 O8 . 1.898(3) y
Al2 O7 . 1.899(3) y
Al2 O11 . 1.909(3) y
Al2 O12 . 1.917(3) y
Al2 O6 . 1.918(3) y
Al2 O5 . 1.925(3) y
Al2 Ca4 1_455 3.3777(15) n
Al2 Ca3 1_655 3.3947(15) n
O1 Al1 1_556 1.923(3) n
O1 Ca4 1_455 2.354(3) n
O1 H1 . .87(2) n
O2 Al1 1_665 1.916(3) n
O2 Ca3 1_655 2.346(3) n
O2 H2 . .92(2) n
O3 Al1 1_566 1.901(3) n
O3 Ca1 1_565 2.359(3) n
O3 Ca2 1_556 2.447(3) n
O3 H3 . .93(2) n
O4 Al1 1_655 1.907(3) n
O4 Ca2 1_545 2.360(2) n
O4 Ca1 1_554 2.445(3) n
O4 H4 . .88(2) n
O5 Ca4 1_455 2.464(2) n
O5 H5 . .92(2) n
O6 Ca3 1_655 2.508(3) n
O6 H6 . .91(2) n
O7 Ca3 1_655 2.365(2) n
O7 H7 . .94(2) n
O8 Ca4 1_455 2.348(2) n
O8 H8 . .90(2) n
O9 Al1 1_565 1.918(3) n
O9 H9 . .93(2) n
O10 Al1 1_656 1.897(3) n
O10 H10 . .91(2) n
O11 H11 . .88(2) n
O12 H12 . .92(2) n
O13 Ca1 1_565 2.546(3) n
O13 H13A . .91(2) n
O13 H13B . 1.04(2) n
O14 Ca2 1_545 2.518(3) n
O14 H14A . .92(2) n
O14 H14B . .90(3) n
O15 H15A . .87(2) n
O15 H15B . .92(2) n
O16 H16A . .98(2) n
O16 H16B . .95(2) n
O17 H17A . .92(3) n
O17 H17B . .92(2) n
O18 C1 . 1.283(3) y
O19 C1 1_455 1.299(4) y
O20 C1 . 1.284(3) y
C1 O19 1_655 1.299(4) n

_cod_duplicate_entry 1000459
